data_7011675
loop_
_publ_author_name
'Schmidt, Joseph A. R.'
'Arnold, John'

_publ_section_title
;
 First-row transition metal complexes of sterically-hindered amidinates
;
_journal_issue 18
_journal_name_full 'Journal of the Chemical Society, Dalton Transactions'
_journal_page_first 3454
_journal_paper_doi 10.1039/b202737m
_journal_year 2002
_chemical_formula_moiety 'C62 H78 Co N4 '
_chemical_formula_sum 'C62 H78 Co N4'
_chemical_formula_weight 938.26
_space_group_IT_number 11
_symmetry_cell_setting monoclinic
_symmetry_Int_Tables_number 11
_symmetry_space_group_name_Hall '-P 2yb'
_symmetry_space_group_name_H-M 'P 1 21/m 1'
_audit_creation_date 'Sat Sep 29 10:26:12 2001'
_audit_creation_method 'by teXsan'
_cell_angle_alpha 90
_cell_angle_beta 105.818(1)
_cell_angle_gamma 90
_cell_formula_units_Z 2
_cell_length_a 12.4890(5)
_cell_length_b 15.8629(7)
_cell_length_c 14.0309(6)
_cell_measurement_reflns_used 3433
_cell_measurement_temperature 142.2
_cell_measurement_theta_max 45.0
_cell_measurement_theta_min 3.0
_cell_volume 2674.4(2)
_computing_cell_refinement 'Bruker SAINT v5.04'
_computing_data_collection 'Bruker SMART v5.052d'
_computing_data_reduction 'Bruker SAINT v5.04'
_computing_publication_material teXsan
_computing_structure_refinement teXsan
_computing_structure_solution SIR92
_diffrn_ambient_temperature 142.2
_diffrn_measurement_device_type 'SMART CCD'
_diffrn_measurement_method \w-scan
_diffrn_radiation_monochromator graphite
_diffrn_radiation_source 'X-ray tube'
_diffrn_radiation_type MoK\a
_diffrn_radiation_wavelength 0.7107
_diffrn_reflns_av_R_equivalents 0.0502
_diffrn_reflns_limit_h_max 14
_diffrn_reflns_limit_h_min 0
_diffrn_reflns_limit_k_max 18
_diffrn_reflns_limit_k_min -18
_diffrn_reflns_limit_l_max 15
_diffrn_reflns_limit_l_min -16
_diffrn_reflns_number 12040
_diffrn_reflns_theta_max 25.50
_diffrn_reflns_theta_min 1.5
_exptl_absorpt_coefficient_mu 0.363
_exptl_absorpt_correction_T_max 0.96
_exptl_absorpt_correction_T_min 0.63
_exptl_absorpt_correction_type empirical
_exptl_absorpt_process_details 'Blessing, 1995'
_exptl_crystal_colour green
_exptl_crystal_density_diffrn 1.165
_exptl_crystal_description block
_exptl_crystal_F_000 1010.00
_exptl_crystal_size_max 0.340
_exptl_crystal_size_mid 0.240
_exptl_crystal_size_min 0.130
_refine_diff_density_max 0.36
_refine_diff_density_min -0.64
_refine_ls_extinction_coef 0.00000
_refine_ls_extinction_method none
_refine_ls_goodness_of_fit_ref 1.209
_refine_ls_hydrogen_treatment constr
_refine_ls_matrix_type full
_refine_ls_number_parameters 343
_refine_ls_number_reflns 2534
_refine_ls_number_restraints 0
_refine_ls_R_factor_all 0.0809
_refine_ls_R_factor_gt 0.0396
_refine_ls_shift/su_max 0.0000
_refine_ls_structure_factor_coef F
_refine_ls_weighting_scheme sigma
_refine_ls_wR_factor_all 0.0493
_refine_ls_wR_factor_gt 0.0422
_refine_ls_wR_factor_ref 0.0422
_reflns_number_gt 2534
_reflns_number_total 4641
_reflns_threshold_expression I>3.00sigma
_cod_data_source_file b202737m.txt
_cod_data_source_block LMe2Co_4
_cod_depositor_comments
;
The following automatic conversions were performed:

'_atom_site_thermal_displace_type' tag value 'Uij' was replaced with
'Uani' value 87 times.

Automatic conversion script
Id: cif_fix_values 1646 2011-03-28 12:23:43Z adriana 
;
_cod_original_sg_symbol_H-M 'P 21/m     '
_cod_original_formula_sum 'C62 H78 Co N4 '
_cod_database_code 7011675

loop_
_symmetry_equiv_pos_as_xyz
'   +x,   +y,   +z'
'   -x,1/2+y,   -z'
'   -x,   -y,   -z'
'   +x,1/2-y,   +z'

loop_
_atom_site_aniso_label
_atom_site_aniso_U_11
_atom_site_aniso_U_22
_atom_site_aniso_U_33
_atom_site_aniso_U_12
_atom_site_aniso_U_13
_atom_site_aniso_U_23
Co(1) 0.0209(4) 0.0251(5) 0.0185(4) 0.000 0.0074(3) 0.000
N(1) 0.014(2) 0.026(3) 0.023(2) 0.000 0.005(2) 0.000
N(2) 0.018(2) 0.029(3) 0.015(2) 0.000 0.005(2) 0.000
N(3) 0.029(2) 0.020(2) 0.021(2) -0.004(1) 0.012(1) 0.001(1)
C(1) 0.019(3) 0.028(3) 0.024(3) 0.000 0.002(3) 0.000
C(2) 0.022(2) 0.037(3) 0.047(3) -0.005(2) 0.005(2) -0.001(2)
C(3) 0.017(3) 0.029(3) 0.017(3) 0.000 0.005(2) 0.000
C(4) 0.026(2) 0.039(3) 0.019(2) -0.005(2) 0.003(2) -0.003(2)
C(5) 0.027(3) 0.006(3) 0.012(3) 0.000 0.007(2) 0.000
C(6) 0.012(3) 0.018(3) 0.013(3) 0.000 0.001(2) 0.000
C(7) 0.016(2) 0.014(2) 0.017(2) 0.001(2) 0.001(2) 0.000(2)
C(8) 0.023(2) 0.022(2) 0.017(2) 0.003(2) 0.003(2) -0.002(2)
C(9) 0.016(3) 0.031(3) 0.016(3) 0.000 0.006(2) 0.000
C(10) 0.023(2) 0.010(2) 0.019(2) 0.000(2) 0.007(2) -0.002(2)
C(11) 0.027(2) 0.012(2) 0.025(2) 0.000(2) 0.005(2) 0.001(2)
C(12) 0.024(2) 0.019(2) 0.029(2) -0.003(2) 0.001(2) 0.001(2)
C(13) 0.031(2) 0.013(2) 0.029(2) -0.002(2) 0.008(2) 0.002(2)
C(14) 0.027(2) 0.013(2) 0.024(2) 0.005(2) 0.005(2) 0.000(2)
C(15) 0.022(2) 0.014(2) 0.020(2) 0.001(2) 0.008(2) -0.005(2)
C(16) 0.032(2) 0.022(2) 0.027(2) -0.006(2) 0.002(2) 0.001(2)
C(17) 0.035(2) 0.024(2) 0.042(3) -0.004(2) 0.000(2) 0.008(2)
C(18) 0.025(2) 0.025(2) 0.022(2) 0.003(2) 0.006(2) -0.001(2)
C(19) 0.028(2) 0.025(2) 0.021(2) -0.004(2) 0.008(2) -0.004(2)
C(20) 0.039(2) 0.023(2) 0.034(2) 0.002(2) 0.012(2) 0.000(2)
C(21) 0.035(2) 0.028(2) 0.037(2) -0.005(2) 0.003(2) -0.003(2)
C(22) 0.012(3) 0.023(3) 0.015(3) 0.000 -0.002(2) 0.000
C(23) 0.020(3) 0.021(3) 0.020(3) 0.000 0.007(2) 0.000
C(24) 0.020(3) 0.033(3) 0.018(3) 0.000 0.005(2) 0.000
C(25) 0.021(3) 0.065(5) 0.031(4) 0.000 0.012(3) 0.000
C(26) 0.033(4) 0.066(5) 0.022(3) 0.000 0.015(3) 0.000
C(27) 0.019(3) 0.053(4) 0.017(3) 0.000 0.004(2) 0.000
C(28) 0.024(3) 0.025(3) 0.015(3) 0.000 0.005(2) 0.000
C(29) 0.015(3) 0.045(4) 0.022(3) 0.000 0.007(2) 0.000
C(30) 0.015(2) 0.032(2) 0.030(2) -0.005(2) 0.006(2) 0.002(2)
C(31) 0.021(2) 0.032(2) 0.030(2) -0.004(2) 0.004(2) -0.003(2)
C(32) 0.011(3) 0.040(4) 0.025(3) 0.000 0.004(2) 0.000
C(33) 0.029(2) 0.041(3) 0.041(3) -0.007(2) 0.005(2) 0.010(2)
C(34) 0.030(3) 0.036(4) 0.032(3) 0.000 0.002(3) 0.000
C(35) 0.018(3) 0.029(3) 0.011(3) 0.000 0.003(2) 0.000
C(36) 0.024(2) 0.026(2) 0.010(2) 0.003(2) 0.000(2) 0.001(2)
C(37) 0.025(2) 0.029(2) 0.018(2) -0.005(2) 0.003(2) 0.001(2)
C(38) 0.020(3) 0.040(4) 0.010(3) 0.000 0.002(2) 0.000
C(39) 0.025(2) 0.036(3) 0.028(2) -0.002(2) 0.003(2) -0.005(2)
C(40) 0.018(3) 0.059(5) 0.029(3) 0.000 0.007(3) 0.000

loop_
_atom_site_label
_atom_site_fract_x
_atom_site_fract_y
_atom_site_fract_z
_atom_site_U_iso_or_equiv
_atom_site_thermal_displace_type
_atom_site_calc_flag
_atom_site_calc_attached_atom
_atom_site_occupancy
Co(1) 0.76646(6) 0.250 0.73359(5) 0.0205(2) Uani ? ? 0.5
N(1) 0.7968(3) 0.250 0.8792(3) 0.022(1) Uani ? ? 0.5
N(2) 0.6301(3) 0.250 0.7812(3) 0.020(1) Uani ? ? 0.5
N(3) 0.8198(2) 0.3184(2) 0.6365(2) 0.0200(9) Uani ? ? 1
C(1) 0.8921(4) 0.250 0.9650(4) 0.027(2) Uani ? ? 0.5
C(2) 0.9628(3) 0.3279(2) 0.9618(3) 0.035(1) Uani ? ? 1
C(3) 0.5104(4) 0.250 0.7362(4) 0.024(2) Uani ? ? 0.5
C(4) 0.4788(3) 0.1720(2) 0.6708(2) 0.028(1) Uani ? ? 1
C(5) 0.6890(4) 0.250 0.8757(3) 0.013(1) Uani ? ? 0.5
C(6) 0.6431(4) 0.250 0.9653(3) 0.015(1) Uani ? ? 0.5
C(7) 0.6212(3) 0.3263(2) 1.0083(2) 0.0188(10) Uani ? ? 1
C(8) 0.5756(3) 0.3248(2) 1.0879(2) 0.018(1) Uani ? ? 1
C(9) 0.5506(4) 0.250 1.1280(4) 0.022(2) Uani ? ? 0.5
C(10) 0.6493(3) 0.4099(2) 0.9712(2) 0.017(1) Uani ? ? 1
C(11) 0.7517(3) 0.4491(2) 1.0150(2) 0.023(1) Uani ? ? 1
C(12) 0.7802(3) 0.5216(2) 0.9720(3) 0.024(1) Uani ? ? 1
C(13) 0.7093(3) 0.5570(2) 0.8879(3) 0.027(1) Uani ? ? 1
C(14) 0.6040(3) 0.5232(2) 0.8532(2) 0.024(1) Uani ? ? 1
C(15) 0.5710(3) 0.4523(2) 0.8954(2) 0.0202(10) Uani ? ? 1
C(16) 0.8281(3) 0.4175(2) 1.1118(3) 0.027(1) Uani ? ? 1
C(17) 0.7448(3) 0.6317(2) 0.8366(3) 0.037(1) Uani ? ? 1
C(18) 0.4503(3) 0.4261(2) 0.8679(2) 0.023(1) Uani ? ? 1
C(19) 0.8315(3) 0.4071(2) 0.6175(3) 0.027(1) Uani ? ? 1
C(20) 0.7190(3) 0.4507(2) 0.6019(3) 0.030(1) Uani ? ? 1
C(21) 0.9130(3) 0.4475(2) 0.7073(3) 0.031(1) Uani ? ? 1
C(22) 0.8421(4) 0.250 0.5900(3) 0.017(1) Uani ? ? 0.5
C(23) 0.8842(4) 0.250 0.4979(4) 0.019(2) Uani ? ? 0.5
C(24) 0.9993(4) 0.250 0.5042(4) 0.023(2) Uani ? ? 0.5
C(25) 1.0328(4) 0.250 0.4178(4) 0.037(2) Uani ? ? 0.5
C(26) 0.9574(5) 0.250 0.3257(4) 0.036(2) Uani ? ? 0.5
C(27) 0.8443(4) 0.250 0.3190(4) 0.033(2) Uani ? ? 0.5
C(28) 0.8068(4) 0.250 0.4025(3) 0.023(2) Uani ? ? 0.5
C(29) 1.0845(4) 0.250 0.6036(4) 0.024(2) Uani ? ? 0.5
C(30) 1.1250(3) 0.3261(2) 0.6500(3) 0.029(1) Uani ? ? 1
C(31) 1.1872(3) 0.3250(2) 0.7490(3) 0.030(1) Uani ? ? 1
C(32) 1.2144(4) 0.250 0.8012(4) 0.027(2) Uani ? ? 0.5
C(33) 1.1086(3) 0.4084(3) 0.5932(3) 0.034(1) Uani ? ? 1
C(34) 1.2720(4) 0.250 0.9114(4) 0.040(2) Uani ? ? 0.5
C(35) 0.6836(4) 0.250 0.3910(3) 0.018(1) Uani ? ? 0.5
C(36) 0.6249(3) 0.1739(2) 0.3835(2) 0.024(1) Uani ? ? 1
C(37) 0.5138(3) 0.1750(2) 0.3859(2) 0.025(1) Uani ? ? 1
C(38) 0.4579(4) 0.250 0.3906(3) 0.029(2) Uani ? ? 0.5
C(39) 0.6780(3) 0.0921(2) 0.3650(3) 0.028(1) Uani ? ? 1
C(40) 0.3421(5) 0.250 0.4026(5) 0.029(2) Uani ? ? 0.5
H(1) 0.870(4) 0.250 1.028(4) 0.037 Uani ? ? 0.5
H(2) 0.918 0.377 0.956 0.042 Uani ? ? 1
H(3) 1.021 0.331 1.022 0.042 Uani ? ? 1
H(4) 0.993 0.324 0.907 0.042 Uani ? ? 1
H(5) 0.474(4) 0.250 0.792(4) 0.037 Uani ? ? 0.5
H(6) 0.509 0.122 0.708 0.033 Uani ? ? 1
H(7) 0.507 0.175 0.614 0.033 Uani ? ? 1
H(8) 0.399 0.166 0.649 0.033 Uani ? ? 1
H(9) 0.560 0.376 1.116 0.022 Uani ? ? 1
H(10) 0.519 0.250 1.196 0.037 Uani ? ? 0.5
H(11) 0.851 0.547 1.001 0.028 Uani ? ? 1
H(12) 0.553 0.549 0.798 0.028 Uani ? ? 1
H(13) 0.801 0.435 1.165 0.033 Uani ? ? 1
H(14) 0.830 0.357 1.110 0.033 Uani ? ? 1
H(15) 0.901 0.439 1.119 0.033 Uani ? ? 1
H(16) 0.790 0.612 0.796 0.044 Uani ? ? 1
H(17) 0.784 0.670 0.884 0.044 Uani ? ? 1
H(18) 0.680 0.658 0.795 0.044 Uani ? ? 1
H(19) 0.412 0.452 0.807 0.027 Uani ? ? 1
H(20) 0.417 0.443 0.918 0.027 Uani ? ? 1
H(21) 0.445 0.367 0.860 0.027 Uani ? ? 1
H(22) 0.858 0.414 0.560 0.033 Uani ? ? 1
H(23) 0.664 0.419 0.557 0.036 Uani ? ? 1
H(24) 0.723 0.506 0.575 0.036 Uani ? ? 1
H(25) 0.702 0.455 0.663 0.036 Uani ? ? 1
H(26) 0.925 0.505 0.693 0.037 Uani ? ? 1
H(27) 0.882 0.445 0.762 0.037 Uani ? ? 1
H(28) 0.981 0.418 0.723 0.037 Uani ? ? 1
H(29) 1.110 0.250 0.422 0.045 Uani ? ? 0.5
H(30) 0.981 0.250 0.267 0.043 Uani ? ? 0.5
H(31) 0.791 0.250 0.256 0.040 Uani ? ? 0.5
H(32) 1.213 0.377 0.783 0.036 Uani ? ? 1
H(33) 1.121 0.455 0.637 0.041 Uani ? ? 1
H(34) 1.159 0.412 0.553 0.041 Uani ? ? 1
H(35) 1.034 0.411 0.550 0.041 Uani ? ? 1
H(36) 1.258 0.197 0.938 0.037 Uani ? ? 1
H(37) 1.356 0.250 0.916 0.037 Uani ? ? 0.5
H(38) 0.475 0.123 0.383 0.030 Uani ? ? 1
H(39) 0.632 0.047 0.372 0.033 Uani ? ? 1
H(40) 0.686 0.093 0.300 0.033 Uani ? ? 1
H(41) 0.748 0.087 0.411 0.033 Uani ? ? 1
H(42) 0.345(4) 0.250 0.462(4) 0.037 Uani ? ? 0.5
H(43) 0.294(3) 0.200(2) 0.379(2) 0.037 Uani ? ? 1

loop_
_atom_type_symbol
_atom_type_oxidation_number
_atom_type_number_in_cell
_atom_type_scat_dispersion_real
_atom_type_scat_dispersion_imag
_atom_type_scat_source
C 0 124 0.003 0.002 'International Tables'
H 0 156 0.000 0.000 'International Tables'
N 0 8 0.006 0.003 'International Tables'
Co 0 2 0.349 0.972 'International Tables'

loop_
_geom_angle_atom_site_label_1
_geom_angle_atom_site_label_2
_geom_angle_atom_site_label_3
_geom_angle
_geom_angle_site_symmetry_1
_geom_angle_site_symmetry_2
_geom_angle_site_symmetry_3
_geom_angle_publ_flag
N(1) Co(1) N(2) 66.0(1) ? ? ? yes
N(1) Co(1) N(3) 134.6(1) ? ? ? yes
N(1) Co(1) N(3) 134.6(1) ? ? ? yes
N(2) Co(1) N(3) 134.8(1) ? ? ? yes
N(2) Co(1) N(3) 134.8(1) ? ? ? yes
N(3) Co(1) N(3) 65.9(2) ? ? ? yes
Co(1) N(1) C(1) 138.2(3) ? ? ? yes
Co(1) N(1) C(5) 93.2(3) ? ? ? yes
C(1) N(1) C(5) 128.7(4) ? ? ? yes
Co(1) N(2) C(3) 136.5(3) ? ? ? yes
Co(1) N(2) C(5) 92.5(3) ? ? ? yes
C(3) N(2) C(5) 131.0(4) ? ? ? yes
Co(1) N(3) C(19) 136.4(2) ? ? ? yes
Co(1) N(3) C(22) 92.6(2) ? ? ? yes
C(19) N(3) C(22) 131.0(3) ? ? ? yes
N(1) C(1) C(2) 109.1(3) ? ? ? yes
N(1) C(1) C(2) 109.1(3) ? ? ? yes
C(2) C(1) C(2) 108.1(4) ? ? ? yes
N(2) C(3) C(4) 109.1(3) ? ? ? yes
N(2) C(3) C(4) 109.1(3) ? ? ? yes
C(4) C(3) C(4) 108.3(4) ? ? ? yes
N(1) C(5) N(2) 108.3(4) ? ? ? yes
N(1) C(5) C(6) 125.1(4) ? ? ? yes
N(2) C(5) C(6) 126.5(4) ? ? ? yes
C(5) C(6) C(7) 121.0(2) ? ? ? yes
C(5) C(6) C(7) 121.0(2) ? ? ? yes
C(7) C(6) C(7) 118.0(4) ? ? ? yes
C(6) C(7) C(8) 120.0(3) ? ? ? yes
C(6) C(7) C(10) 121.2(3) ? ? ? yes
C(8) C(7) C(10) 118.8(3) ? ? ? yes
C(7) C(8) C(9) 122.0(3) ? ? ? yes
C(8) C(9) C(8) 118.0(4) ? ? ? yes
C(7) C(10) C(11) 120.8(3) ? ? ? yes
C(7) C(10) C(15) 120.4(3) ? ? ? yes
C(11) C(10) C(15) 118.7(3) ? ? ? yes
C(10) C(11) C(12) 119.2(3) ? ? ? yes
C(10) C(11) C(16) 121.3(3) ? ? ? yes
C(12) C(11) C(16) 119.3(3) ? ? ? yes
C(11) C(12) C(13) 121.7(3) ? ? ? yes
C(12) C(13) C(14) 118.0(3) ? ? ? yes
C(12) C(13) C(17) 121.3(3) ? ? ? yes
C(14) C(13) C(17) 120.7(3) ? ? ? yes
C(13) C(14) C(15) 122.0(3) ? ? ? yes
C(10) C(15) C(14) 119.1(3) ? ? ? yes
C(10) C(15) C(18) 120.1(3) ? ? ? yes
C(14) C(15) C(18) 120.4(3) ? ? ? yes
N(3) C(19) C(20) 109.4(3) ? ? ? yes
N(3) C(19) C(21) 109.5(3) ? ? ? yes
C(20) C(19) C(21) 108.0(3) ? ? ? yes
N(3) C(22) N(3) 108.8(4) ? ? ? yes
N(3) C(22) C(23) 125.6(2) ? ? ? yes
N(3) C(22) C(23) 125.6(2) ? ? ? yes
C(22) C(23) C(24) 121.7(4) ? ? ? yes
C(22) C(23) C(28) 119.7(4) ? ? ? yes
C(24) C(23) C(28) 118.5(4) ? ? ? yes
C(23) C(24) C(25) 119.2(5) ? ? ? yes
C(23) C(24) C(29) 120.5(4) ? ? ? yes
C(25) C(24) C(29) 120.3(4) ? ? ? yes
C(24) C(25) C(26) 122.0(5) ? ? ? yes
C(25) C(26) C(27) 119.1(5) ? ? ? yes
C(26) C(27) C(28) 121.3(5) ? ? ? yes
C(23) C(28) C(27) 120.0(4) ? ? ? yes
C(23) C(28) C(35) 120.9(4) ? ? ? yes
C(27) C(28) C(35) 119.1(4) ? ? ? yes
C(24) C(29) C(30) 120.4(2) ? ? ? yes
C(24) C(29) C(30) 120.4(2) ? ? ? yes
C(30) C(29) C(30) 119.3(5) ? ? ? yes
C(29) C(30) C(31) 119.0(4) ? ? ? yes
C(29) C(30) C(33) 121.3(3) ? ? ? yes
C(31) C(30) C(33) 119.6(3) ? ? ? yes
C(30) C(31) C(32) 121.7(4) ? ? ? yes
C(31) C(32) C(31) 117.8(5) ? ? ? yes
C(31) C(32) C(34) 121.1(2) ? ? ? yes
C(31) C(32) C(34) 121.1(2) ? ? ? yes
C(28) C(35) C(36) 120.5(2) ? ? ? yes
C(28) C(35) C(36) 120.5(2) ? ? ? yes
C(36) C(35) C(36) 119.0(4) ? ? ? yes
C(35) C(36) C(37) 119.3(3) ? ? ? yes
C(35) C(36) C(39) 120.5(3) ? ? ? yes
C(37) C(36) C(39) 120.0(3) ? ? ? yes
C(36) C(37) C(38) 121.8(3) ? ? ? yes
C(37) C(38) C(37) 117.6(4) ? ? ? yes
C(37) C(38) C(40) 121.2(2) ? ? ? yes
C(37) C(38) C(40) 121.2(2) ? ? ? yes

loop_
_geom_bond_atom_site_label_1
_geom_bond_atom_site_label_2
_geom_bond_distance
_geom_bond_site_symmetry_1
_geom_bond_site_symmetry_2
_geom_bond_publ_flag
Co(1) N(1) 1.973(4) ? ? yes
Co(1) N(2) 1.992(4) ? ? yes
Co(1) N(3) 1.993(3) ? ? yes
Co(1) N(3) 1.993(3) ? ? yes
N(1) C(1) 1.444(6) ? ? yes
N(1) C(5) 1.334(6) ? ? yes
N(2) C(3) 1.456(6) ? ? yes
N(2) C(5) 1.329(6) ? ? yes
N(3) C(19) 1.448(4) ? ? yes
N(3) C(22) 1.334(4) ? ? yes
C(1) C(2) 1.527(4) ? ? yes
C(1) C(2) 1.527(4) ? ? yes
C(3) C(4) 1.527(4) ? ? yes
C(3) C(4) 1.527(4) ? ? yes
C(5) C(6) 1.517(6) ? ? yes
C(6) C(7) 1.412(4) ? ? yes
C(6) C(7) 1.412(4) ? ? yes
C(7) C(8) 1.385(4) ? ? yes
C(7) C(10) 1.500(4) ? ? yes
C(8) C(9) 1.385(4) ? ? yes
C(10) C(11) 1.405(4) ? ? yes
C(10) C(15) 1.405(4) ? ? yes
C(11) C(12) 1.388(5) ? ? yes
C(11) C(16) 1.518(5) ? ? yes
C(12) C(13) 1.387(5) ? ? yes
C(13) C(14) 1.380(5) ? ? yes
C(13) C(17) 1.515(5) ? ? yes
C(14) C(15) 1.384(4) ? ? yes
C(15) C(18) 1.509(5) ? ? yes
C(19) C(20) 1.527(5) ? ? yes
C(19) C(21) 1.528(5) ? ? yes
C(22) C(23) 1.522(6) ? ? yes
C(23) C(24) 1.416(7) ? ? yes
C(23) C(28) 1.421(7) ? ? yes
C(24) C(25) 1.386(7) ? ? yes
C(24) C(29) 1.505(7) ? ? yes
C(25) C(26) 1.376(7) ? ? yes
C(26) C(27) 1.389(7) ? ? yes
C(27) C(28) 1.375(7) ? ? yes
C(28) C(35) 1.502(7) ? ? yes
C(29) C(30) 1.400(4) ? ? yes
C(29) C(30) 1.400(4) ? ? yes
C(30) C(31) 1.395(5) ? ? yes
C(30) C(33) 1.513(5) ? ? yes
C(31) C(32) 1.390(4) ? ? yes
C(32) C(34) 1.517(7) ? ? yes
C(35) C(36) 1.401(4) ? ? yes
C(35) C(36) 1.401(4) ? ? yes
C(36) C(37) 1.397(4) ? ? yes
C(36) C(39) 1.511(5) ? ? yes
C(37) C(38) 1.390(4) ? ? yes
C(38) C(40) 1.500(7) ? ? yes
